data_1558110
loop_
_publ_author_name
'Giester, Gerald'

_publ_section_title
;
 The Crystal Structures of the Isotypic Compounds M3(2+)Fe2(3+)(SeO3)6 (M
 = Cu,Zn)
;
_journal_name_full 'Acta Chemica Scandinavica'
_journal_page_first 824
_journal_page_last 828
_journal_paper_doi 10.3891/acta.chem.scand.49-0824
_journal_volume 49
_journal_year 1995
_chemical_formula_sum 'Fe2 O18 Se6 Zn3'
_chemical_formula_weight 1069.67
_chemical_name_common
;
Zn3(2+)Fe2(3+)(SeO3)6
;
_space_group_IT_number 14
_space_group_name_Hall '-P 2ybc'
_space_group_name_H-M_alt 'P 1 21/c 1'
_symmetry_cell_setting monoclinic
_symmetry_Int_Tables_number 14
_symmetry_space_group_name_Hall '-P 2ybc'
_symmetry_space_group_name_H-M 'P 1 21/c 1'
_cell_angle_alpha 90.
_cell_angle_beta 95.96(4)
_cell_angle_gamma 90.
_cell_formula_units_Z 2
_cell_length_a 12.491(8)
_cell_length_b 8.331(5)
_cell_length_c 7.696(5)
_cell_volume 796.5(9)
_diffrn_ambient_temperature 293
_diffrn_radiation_probe x-ray
_diffrn_radiation_type MoK\a
_diffrn_radiation_wavelength 0.71069
_exptl_absorpt_coefficient_mu 20.0
_exptl_crystal_density_diffrn 4.46
_exptl_crystal_F_000 980
_refine_ls_number_parameters 134
_refine_ls_number_reflns 1003
_refine_ls_R_factor_gt 0.034
_refine_ls_wR_factor_gt 0.072
_cod_data_source_file Acta-Chem-Scand-1995-49-824-2.cif
_cod_data_source_block 2
_cod_original_sg_symbol_H-M 'P 21/c'
_cod_database_code 1558110

loop_
_space_group_symop_id
_space_group_symop_operation_xyz
1 x,y,z
2 -x,1/2+y,1/2-z
3 -x,-y,-z
4 x,1/2-y,1/2+z

loop_
_atom_site_label
_atom_site_type_symbol
_atom_site_thermal_displace_type
_atom_site_fract_x
_atom_site_fract_y
_atom_site_fract_z
_atom_site_occupancy
_atom_site_U_iso_or_equiv
_atom_site_calc_flag
_atom_site_refinement_flags
_atom_site_disorder_assembly
_atom_site_disorder_group
Se1 Se Uiso 0.22028(6) 0.09796(9) 0.44156(12) 1.000 0.0155(2) . . . .
Se2 Se Uiso 0.95417(6) 0.19788(9) 0.86374(12) 1.000 0.0173(2) . . . .
Se3 Se Uiso 0.60487(6) 0.17947(9) 0.18258(12) 1.000 0.0161(2) . . . .
Zn1 Zn Uiso 0.50000 0.00000 0.50000 1.000 0.0250(4) . . . .
Zn2 Zn Uiso 0.37701(7) 0.10203(11) 0.11502(14) 1.000 0.0192(3) . . . .
Fe Fe Uiso 0.82909(9) 0.00379(13) 0.1418(2) 1.000 0.0170(3) . . . .
O1 O Uiso 0.2473(4) 0.0209(6) 0.6426(8) 1.000 0.0236(15) . . . .
O2 O Uiso 0.3355(4) 0.0431(6) 0.3572(8) 1.000 0.0175(13) . . . .
O3 O Uiso 0.2465(4) 0.2995(6) 0.4805(9) 1.000 0.0223(14) . . . .
O4 O Uiso 0.8673(5) 0.2692(6) 0.6973(9) 1.000 0.0234(15) . . . .
O5 O Uiso 0.8849(4) 0.0300(6) 0.9142(8) 1.000 0.0185(14) . . . .
O6 O Uiso 0.0481(4) 0.1122(6) 0.7460(8) 1.000 0.0236(14) . . . .
O7 O Uiso 0.5251(4) 0.0265(6) 0.2402(8) 1.000 0.0205(14) . . . .
O8 O Uiso 0.6778(4) 0.0887(6) 0.0342(8) 1.000 0.0167(13) . . . .
O9 O Uiso 0.5022(4) 0.2604(6) 0.0443(8) 1.000 0.0190(14) . . . .

loop_
_atom_type_symbol
_atom_type_description
_atom_type_scat_dispersion_real
_atom_type_scat_dispersion_imag
_atom_type_scat_source
Fe Fe -1.1336 3.1974 ' International Tables Vol C Tables 4.2.6.8 and 6.1.1.4'
O O 0.0492 0.0322 ' International Tables Vol C Tables 4.2.6.8 and 6.1.1.4'
Se Se -0.7943 1.1372 ' International Tables Vol C Tables 4.2.6.8 and 6.1.1.4'
Zn Zn -1.5491 0.6778 ' International Tables Vol C Tables 4.2.6.8 and 6.1.1.4'

loop_
_geom_angle_atom_site_label_1
_geom_angle_atom_site_label_2
_geom_angle_atom_site_label_3
_geom_angle
_geom_angle_site_symmetry_1
_geom_angle_site_symmetry_2
_geom_angle_site_symmetry_3
_geom_angle_publ_flag
O1 Se1 O2 98.7(3) . . . yes
O1 Se1 O3 101.3(3) . . . yes
O2 Se1 O3 100.0(3) . . . yes
O4 Se2 O5 99.1(3) . . . yes
O4 Se2 O6 99.6(3) . . 1_655 yes
O5 Se2 O6 99.8(3) . . 1_655 yes
Zn2 Se3 O7 45.08(19) . . . yes
Zn2 Se3 O8 111.19(19) . . . yes
Zn2 Se3 O9 47.40(18) . . . yes
O7 Se3 O8 102.1(3) . . . yes
O7 Se3 O9 92.0(3) . . . yes
O8 Se3 O9 100.1(3) . . . yes
O2 Zn1 O7 74.6(2) . . . yes
O2 Zn1 O9 94.5(2) . . 2_645 yes
O2 Zn1 O2 180.00 . . 3_656 yes
O2 Zn1 O7 105.4(2) . . 3_656 yes
O2 Zn1 O9 85.5(2) . . 4_555 yes
O7 Zn1 O9 86.7(2) . . 2_645 yes
O2 Zn1 O7 105.4(2) 3_656 . . yes
O7 Zn1 O7 180.00 . . 3_656 yes
O7 Zn1 O9 93.3(2) . . 4_555 yes
O2 Zn1 O9 85.5(2) 3_656 . 2_645 yes
O7 Zn1 O9 93.3(2) 3_656 . 2_645 yes
O9 Zn1 O9 180.00 2_645 . 4_555 yes
O2 Zn1 O7 74.6(2) 3_656 . 3_656 yes
O2 Zn1 O9 94.5(2) 3_656 . 4_555 yes
O7 Zn1 O9 86.7(2) 3_656 . 4_555 yes
Se3 Zn2 O2 103.06(16) . . . yes
Se3 Zn2 O7 35.24(15) . . . yes
Se3 Zn2 O9 35.84(15) . . . yes
Se3 Zn2 O8 122.59(15) . . 3_655 yes
Se3 Zn2 O3 136.54(16) . . 4_554 yes
O2 Zn2 O7 78.7(2) . . . yes
O2 Zn2 O9 129.4(2) . . . yes
O2 Zn2 O8 103.0(2) . . 3_655 yes
O2 Zn2 O3 107.3(2) . . 4_554 yes
O7 Zn2 O9 70.8(2) . . . yes
O7 Zn2 O8 104.7(2) . . 3_655 yes
O3 Zn2 O7 171.8(2) 4_554 . . yes
O8 Zn2 O9 123.0(2) 3_655 . . yes
O3 Zn2 O9 101.0(2) 4_554 . . yes
O3 Zn2 O8 79.7(2) 4_554 . 3_655 yes
O5 Fe O8 90.0(2) 1_554 . . yes
O3 Fe O8 75.8(2) 2_645 . . yes
O1 Fe O8 82.8(2) 3_656 . . yes
O6 Fe O8 168.3(2) 3_656 . . yes
O4 Fe O8 87.2(2) 4_554 . . yes
O3 Fe O5 82.9(2) 2_645 . 1_554 yes
O1 Fe O5 172.5(2) 3_656 . 1_554 yes
O5 Fe O6 96.6(2) 1_554 . 3_656 yes
O4 Fe O5 89.2(3) 4_554 . 1_554 yes
O1 Fe O3 93.3(2) 3_656 . 2_645 yes
O3 Fe O6 95.3(2) 2_645 . 3_656 yes
O3 Fe O4 161.2(3) 2_645 . 4_554 yes
O1 Fe O6 90.2(2) 3_656 . 3_656 yes
O1 Fe O4 92.5(3) 3_656 . 4_554 yes
O4 Fe O6 102.6(2) 4_554 . 3_656 yes
Se1 O1 Fe 137.2(3) . . 3_656 yes
Se1 O2 Zn1 128.4(3) . . . yes
Se1 O2 Zn2 126.0(3) . . . yes
Zn1 O2 Zn2 100.2(2) . . . yes
Se1 O3 Fe 129.4(3) . . 2_655 yes
Se1 O3 Zn2 127.8(3) . . 4_555 yes
Zn2 O3 Fe 101.6(2) 4_555 . 2_655 yes
Se2 O4 Fe 128.0(3) . . 4_555 yes
Se2 O5 Fe 121.9(3) . . 1_556 yes
Se2 O6 Fe 121.8(3) 1_455 . 3_656 yes
Se3 O7 Zn1 118.9(3) . . . yes
Se3 O7 Zn2 99.7(3) . . . yes
Zn1 O7 Zn2 105.2(2) . . . yes
Se3 O8 Fe 113.9(3) . . . yes
Se3 O8 Zn2 123.4(3) . . 3_655 yes
Zn2 O8 Fe 101.3(2) 3_655 . . yes
Se3 O9 Zn2 96.8(3) . . . yes
Se3 O9 Zn1 119.2(3) . . 2_655 yes
Zn1 O9 Zn2 130.4(3) 2_655 . . yes

loop_
_geom_bond_atom_site_label_1
_geom_bond_atom_site_label_2
_geom_bond_distance
_geom_bond_site_symmetry_1
_geom_bond_site_symmetry_2
_geom_bond_publ_flag
Se1 O1 1.677(6) . . yes
Se1 O2 1.702(5) . . yes
Se1 O3 1.731(5) . . yes
Se2 O4 1.698(7) . . yes
Se2 O5 1.710(5) . . yes
Se2 O6 1.711(6) . 1_655 yes
Se3 Zn2 2.912(2) . . yes
Se3 O7 1.705(5) . . yes
Se3 O8 1.709(6) . . yes
Se3 O9 1.717(6) . . yes
Zn1 O2 2.256(6) . . yes
Zn1 O7 2.068(6) . . yes
Zn1 O9 2.025(5) . 2_645 yes
Zn1 O2 2.256(6) . 3_656 yes
Zn1 O7 2.068(6) . 3_656 yes
Zn1 O9 2.025(5) . 4_555 yes
Zn2 O2 2.046(6) . . yes
Zn2 O7 2.092(6) . . yes
Zn2 O9 2.159(5) . . yes
Zn2 O8 2.037(6) . 3_655 yes
Zn2 O3 2.013(6) . 4_554 yes
Fe O8 2.105(6) . . yes
Fe O5 1.964(6) . 1_554 yes
Fe O3 2.119(6) . 2_645 yes
Fe O1 2.009(6) . 3_656 yes
Fe O6 1.938(6) . 3_656 yes
Fe O4 1.986(5) . 4_554 yes

loop_
_geom_torsion_atom_site_label_1
_geom_torsion_atom_site_label_2
_geom_torsion_atom_site_label_3
_geom_torsion_atom_site_label_4
_geom_torsion
_geom_torsion_site_symmetry_1
_geom_torsion_site_symmetry_2
_geom_torsion_site_symmetry_3
_geom_torsion_site_symmetry_4
_geom_torsion_publ_flag
O2 Se1 O1 Fe -175.6(4) . . . 3_656 no
O3 Se1 O1 Fe 82.3(5) . . . 3_656 no
O1 Se1 O2 Zn1 -27.0(4) . . . . no
O1 Se1 O2 Zn2 -175.7(3) . . . . no
O3 Se1 O2 Zn1 76.2(4) . . . . no
O3 Se1 O2 Zn2 -72.6(4) . . . . no
O1 Se1 O3 Fe -146.4(4) . . . 2_655 no
O1 Se1 O3 Zn2 48.6(5) . . . 4_555 no
O2 Se1 O3 Fe 112.5(4) . . . 2_655 no
O2 Se1 O3 Zn2 -52.6(5) . . . 4_555 no
O5 Se2 O4 Fe 142.1(4) . . . 4_555 no
O6 Se2 O4 Fe -116.3(4) 1_655 . . 4_555 no
O4 Se2 O5 Fe -116.2(4) . . . 1_556 no
O6 Se2 O5 Fe 142.4(3) 1_655 . . 1_556 no
Zn2 Se3 O7 Zn1 -113.4(4) . . . . no
O8 Se3 O7 Zn1 138.6(3) . . . . no
O8 Se3 O7 Zn2 -108.0(3) . . . . no
O9 Se3 O7 Zn1 -120.6(3) . . . . no
O9 Se3 O7 Zn2 -7.2(3) . . . . no
Zn2 Se3 O8 Fe -141.82(19) . . . . no
Zn2 Se3 O8 Zn2 -18.6(4) . . . 3_655 no
O7 Se3 O8 Fe -95.6(3) . . . . no
O7 Se3 O8 Zn2 27.6(4) . . . 3_655 no
O9 Se3 O8 Fe 170.1(3) . . . . no
O9 Se3 O8 Zn2 -66.7(4) . . . 3_655 no
Zn2 Se3 O9 Zn1 144.4(5) . . . 2_655 no
O7 Se3 O9 Zn2 6.9(3) . . . . no
O7 Se3 O9 Zn1 151.3(3) . . . 2_655 no
O8 Se3 O9 Zn2 109.6(2) . . . . no
O8 Se3 O9 Zn1 -106.0(3) . . . 2_655 no
O8 Se3 Zn2 O9 -84.2(3) . . . . no
O7 Se3 Zn2 O2 47.4(3) . . . . no
O8 Se3 Zn2 O2 133.4(3) . . . . no
O9 Se3 Zn2 O2 -142.4(3) . . . . no
O8 Se3 Zn2 O7 86.0(3) . . . . no
O9 Se3 Zn2 O7 170.2(4) . . . . no
O7 Se3 Zn2 O9 -170.2(4) . . . . no
O9 Se3 Zn2 O8 102.6(3) . . . 3_655 no
O7 Se3 Zn2 O8 -67.6(3) . . . 3_655 no
O8 Se3 Zn2 O8 18.5(3) . . . 3_655 no
O9 Se3 Zn2 O3 -8.8(4) . . . 4_554 no
O7 Se3 Zn2 O3 -179.0(4) . . . 4_554 no
O8 Se3 Zn2 O3 -93.0(3) . . . 4_554 no
O7 Zn1 O2 Se1 -163.5(4) . . . . no
O9 Zn1 O7 Se3 34.7(3) 4_555 . . . no
O9 Zn1 O7 Zn2 -75.7(2) 4_555 . . . no
O7 Zn1 O2 Zn2 -8.7(2) . . . . no
O9 Zn1 O2 Se1 111.2(4) 2_645 . . . no
O9 Zn1 O2 Zn2 -94.1(2) 2_645 . . . no
O7 Zn1 O2 Se1 16.6(4) 3_656 . . . no
O7 Zn1 O2 Zn2 171.3(2) 3_656 . . . no
O9 Zn1 O2 Se1 -68.8(4) 4_555 . . . no
O9 Zn1 O2 Zn2 85.9(2) 4_555 . . . no
O2 Zn1 O7 Se3 119.1(3) . . . . no
O2 Zn1 O7 Zn2 8.7(2) . . . . no
O9 Zn1 O7 Se3 -145.3(3) 2_645 . . . no
O9 Zn1 O7 Zn2 104.3(2) 2_645 . . . no
O2 Zn1 O7 Se3 -60.9(3) 3_656 . . . no
O2 Zn1 O7 Zn2 -171.3(2) 3_656 . . . no
Se3 Zn2 O2 Se1 138.4(3) . . . . no
Se3 Zn2 O2 Zn1 -17.2(2) . . . . no
O7 Zn2 O2 Se1 164.0(4) . . . . no
O7 Zn2 O2 Zn1 8.5(2) . . . . no
O9 Zn2 O2 Se1 110.8(4) . . . . no
O9 Zn2 O2 Zn1 -44.7(3) . . . . no
O8 Zn2 O2 Se1 -93.3(4) 3_655 . . . no
O8 Zn2 O2 Zn1 111.2(2) 3_655 . . . no
O3 Zn2 O2 Se1 -10.2(4) 4_554 . . . no
O3 Zn2 O2 Zn1 -165.7(2) 4_554 . . . no
Se3 Zn2 O7 Zn1 123.6(4) . . . . no
O2 Zn2 O7 Se3 -133.1(3) . . . . no
O2 Zn2 O7 Zn1 -9.4(2) . . . . no
O9 Zn2 O7 Se3 6.1(2) . . . . no
O9 Zn2 O7 Zn1 129.7(3) . . . . no
O8 Zn2 O7 Se3 126.4(3) 3_655 . . . no
O8 Zn2 O7 Zn1 -110.0(2) 3_655 . . . no
Se3 Zn2 O9 Zn1 -138.2(5) . . . 2_655 no
O2 Zn2 O9 Se3 50.3(3) . . . . no
O2 Zn2 O9 Zn1 -87.9(4) . . . 2_655 no
O7 Zn2 O9 Se3 -6.0(2) . . . . no
O7 Zn2 O9 Zn1 -144.1(4) . . . 2_655 no
O8 Zn2 O9 Se3 -101.4(3) 3_655 . . . no
O3 Zn2 O9 Se3 173.8(3) 4_554 . . . no
Se3 Zn2 O8 Se3 -20.7(4) . . 3_655 3_655 no
Se3 Zn2 O8 Fe -149.42(13) . . 3_655 3_655 no
O2 Zn2 O8 Se3 -135.7(3) . . 3_655 3_655 no
O2 Zn2 O8 Fe 95.6(3) . . 3_655 3_655 no
O7 Zn2 O8 Se3 -54.2(4) . . 3_655 3_655 no
O7 Zn2 O8 Fe 177.1(2) . . 3_655 3_655 no
O9 Zn2 O8 Se3 22.2(5) . . 3_655 3_655 no
O9 Zn2 O8 Fe -106.5(3) . . 3_655 3_655 no
Se3 Zn2 O3 Fe 137.11(14) . . 4_554 3_655 no
Se3 Zn2 O3 Se1 -31.2(6) . . 4_554 4_554 no
O2 Zn2 O3 Fe -90.5(3) . . 4_554 3_655 no
O2 Zn2 O3 Se1 101.2(4) . . 4_554 4_554 no
O9 Zn2 O3 Fe 131.9(2) . . 4_554 3_655 no
O9 Zn2 O3 Se1 -36.4(5) . . 4_554 4_554 no
O5 Fe O8 Se3 -152.4(3) 1_554 . . . no
O5 Fe O8 Zn2 73.0(3) 1_554 . . 3_655 no
O3 Fe O8 Se3 124.9(3) 2_645 . . . no
O3 Fe O8 Zn2 -9.7(2) 2_645 . . 3_655 no
O1 Fe O8 Se3 29.7(3) 3_656 . . . no
O1 Fe O8 Zn2 -104.9(3) 3_656 . . 3_655 no
O4 Fe O8 Se3 -63.2(3) 4_554 . . . no
O4 Fe O8 Zn2 162.2(3) 4_554 . . 3_655 no
O8 Fe O5 Se2 96.2(3) . . 1_554 1_554 no
O8 Fe O3 Se1 -158.2(5) . . 2_645 2_645 no
O8 Fe O3 Zn2 9.8(2) . . 2_645 3_655 no
O8 Fe O1 Se1 173.6(5) . . 3_656 3_656 no
O8 Fe O4 Se2 150.8(5) . . 4_554 4_554 no
